data_2216598
loop_
_publ_author_name
'Andreev, Grigory B.'
'Budantseva, Nina A.'
'Tananaev, Ivan G.'
'Myasoedov, Boris F.'

_publ_section_title
;A second polymorph of
 <i>catena</i>-poly[[aquadioxidouranium(VI)]bis(\m-methanesulfonato-\k^2^<i>O</i>:<i>O</i>')]
;
_journal_coeditor_code IS2245
_journal_issue 12
_journal_name_full 'Acta Crystallographica Section E'
_journal_page_first m3159
_journal_page_last m3159
_journal_paper_doi 10.1107/S1600536807061016
_journal_volume 63
_journal_year 2007
_chemical_formula_iupac '[U (C H3 O3 S1)2 O2 (H2 O)]'
_chemical_formula_moiety 'C2 H8 O9 S2 U'
_chemical_formula_sum 'C2 H8 O9 S2 U'
_chemical_formula_weight 478.23
_chemical_name_common 'Bis(methanesulfonato)dioxouranium(VI) monohydrate'
_chemical_name_systematic
;
catena-poly[[aquadioxidouranium(VI)]bis(\m-methanesulfonato-\k^2^O:O')]
;
_space_group_IT_number 14
_symmetry_cell_setting monoclinic
_symmetry_space_group_name_Hall '-P 2ybc'
_symmetry_space_group_name_H-M 'P 1 21/c 1'
_atom_sites_solution_hydrogens geom
_atom_sites_solution_primary direct
_atom_sites_solution_secondary difmap
_audit_creation_method SHELXL-97
_cell_angle_alpha 90.00
_cell_angle_beta 99.2610(10)
_cell_angle_gamma 90.00
_cell_formula_units_Z 4
_cell_length_a 11.2613(4)
_cell_length_b 7.9178(3)
_cell_length_c 10.9061(4)
_cell_measurement_reflns_used 7994
_cell_measurement_temperature 100(2)
_cell_measurement_theta_max 42.71
_cell_measurement_theta_min 2.42
_cell_volume 959.76(6)
_computing_cell_refinement 'APEX2 (Bruker, 2006)'
_computing_data_collection 'APEX2 (Bruker, 2006)'
_computing_data_reduction 'APEX2 (Bruker, 2006)'
_computing_molecular_graphics 'APEX2 (Bruker, 2006)'
_computing_publication_material 'SHELXL97 (Sheldrick, 1997)'
_computing_structure_refinement 'SHELXL97 (Sheldrick, 1997)'
_computing_structure_solution 'SHELXS97 (Sheldrick, 1997)'
_diffrn_ambient_temperature 100(2)
_diffrn_measured_fraction_theta_full 0.982
_diffrn_measured_fraction_theta_max 0.982
_diffrn_measurement_device_type 'Bruker Kappa APEXII area-detector'
_diffrn_measurement_method '\f and \w scans'
_diffrn_radiation_monochromator graphite
_diffrn_radiation_type MoK\a
_diffrn_radiation_wavelength 0.71073
_diffrn_reflns_av_R_equivalents 0.0184
_diffrn_reflns_av_sigmaI/netI 0.0278
_diffrn_reflns_limit_h_max 15
_diffrn_reflns_limit_h_min -19
_diffrn_reflns_limit_k_max 13
_diffrn_reflns_limit_k_min -8
_diffrn_reflns_limit_l_max 18
_diffrn_reflns_limit_l_min -18
_diffrn_reflns_number 10118
_diffrn_reflns_theta_full 37.49
_diffrn_reflns_theta_max 37.49
_diffrn_reflns_theta_min 3.16
_exptl_absorpt_coefficient_mu 17.373
_exptl_absorpt_correction_T_max 0.062
_exptl_absorpt_correction_T_min 0.039
_exptl_absorpt_correction_type numerical
_exptl_absorpt_process_details '(<i>APEX2</i>; Bruker, 2006)'
_exptl_crystal_colour yellow
_exptl_crystal_density_diffrn 3.310
_exptl_crystal_density_method 'not measured'
_exptl_crystal_description prism
_exptl_crystal_F_000 864
_exptl_crystal_size_max 0.20
_exptl_crystal_size_mid 0.19
_exptl_crystal_size_min 0.16
_refine_diff_density_max 3.274
_refine_diff_density_min -3.386
_refine_ls_extinction_method none
_refine_ls_goodness_of_fit_ref 1.042
_refine_ls_hydrogen_treatment mixed
_refine_ls_matrix_type full
_refine_ls_number_parameters 135
_refine_ls_number_reflns 4958
_refine_ls_number_restraints 2
_refine_ls_restrained_S_all 1.042
_refine_ls_R_factor_all 0.0246
_refine_ls_R_factor_gt 0.0216
_refine_ls_shift/su_max 0.001
_refine_ls_shift/su_mean 0.000
_refine_ls_structure_factor_coef Fsqd
_refine_ls_weighting_details 'calc w=1/[\s^2^(Fo^2^)+(0.0290P)^2^+1.1000P] where P=(Fo^2^+2Fc^2^)/3'
_refine_ls_weighting_scheme calc
_refine_ls_wR_factor_gt 0.0529
_refine_ls_wR_factor_ref 0.0538
_reflns_number_gt 4559
_reflns_number_total 4958
_reflns_threshold_expression >2sigma(I)
_cod_data_source_file is2245.cif
_cod_data_source_block I
_cod_original_sg_symbol_H-M 'P 21/c'
_cod_database_code 2216598
_cod_database_fobs_code 2216598

loop_
_symmetry_equiv_pos_as_xyz
'x, y, z'
'-x, y+1/2, -z+1/2'
'-x, -y, -z'
'x, -y-1/2, z-1/2'

loop_
_atom_site_type_symbol
_atom_site_label
_atom_site_fract_x
_atom_site_fract_y
_atom_site_fract_z
_atom_site_U_iso_or_equiv
_atom_site_adp_type
_atom_site_calc_flag
_atom_site_refinement_flags
_atom_site_occupancy
U U1 0.752778(6) 0.121075(10) 0.011327(7) 0.00498(3) Uani d . 1
S S2 0.94159(4) -0.25209(7) 0.04481(5) 0.00625(8) Uani d . 1
S S1 0.43671(4) 0.23068(7) -0.10448(5) 0.00632(8) Uani d . 1
O O5 0.54270(14) 0.1816(2) -0.01433(17) 0.0090(3) Uani d . 1
O O6 0.90791(14) -0.0786(2) 0.07588(19) 0.0093(3) Uani d . 1
O O4 0.33894(16) 0.1091(3) -0.1009(2) 0.0164(4) Uani d . 1
O O7 0.86707(16) -0.3194(3) -0.06341(19) 0.0128(3) Uani d . 1
O O2 0.77899(15) 0.2103(2) 0.16107(19) 0.0118(3) Uani d . 1
O O3 0.39990(17) 0.4020(2) -0.0874(2) 0.0133(3) Uani d . 1
O O1 0.72636(16) 0.0298(2) -0.13744(18) 0.0109(3) Uani d . 1
O O8 1.07021(15) -0.2558(2) 0.0337(2) 0.0146(4) Uani d . 1
C C1 0.4747(2) 0.2170(3) -0.2535(2) 0.0118(4) Uani d . 1
H H2 0.5419 0.2934 -0.2597 0.014 Uiso calc R 1
H H1 0.4052 0.2490 -0.3151 0.014 Uiso calc R 1
H H3 0.4983 0.1008 -0.2691 0.014 Uiso calc R 1
C C2 0.9270(2) -0.3769(3) 0.1739(3) 0.0116(4) Uani d . 1
H H6 0.8598 -0.3353 0.2123 0.014 Uiso calc R 1
H H4 1.0015 -0.3712 0.2342 0.014 Uiso calc R 1
H H5 0.9117 -0.4942 0.1474 0.014 Uiso calc R 1
O O9 0.70849(15) 0.4086(2) -0.0706(2) 0.0099(3) Uani d D 1
H H8 0.666(3) 0.467(5) -0.036(4) 0.024(11) Uiso d D 1
H H7 0.759(4) 0.465(7) -0.095(6) 0.029(12) Uiso d D 1

loop_
_atom_site_aniso_label
_atom_site_aniso_U_11
_atom_site_aniso_U_22
_atom_site_aniso_U_33
_atom_site_aniso_U_12
_atom_site_aniso_U_13
_atom_site_aniso_U_23
U1 0.00484(3) 0.00440(4) 0.00563(4) -0.00024(2) 0.00061(2) -0.00022(2)
S2 0.00544(16) 0.0047(2) 0.0088(2) -0.00047(15) 0.00190(15) 0.00041(16)
S1 0.00586(17) 0.0063(2) 0.0068(2) 0.00020(15) 0.00102(15) 0.00188(16)
O5 0.0060(5) 0.0124(8) 0.0081(7) 0.0013(5) 0.0001(5) 0.0020(6)
O6 0.0087(6) 0.0060(7) 0.0127(8) 0.0014(5) 0.0006(5) -0.0001(6)
O4 0.0082(6) 0.0165(9) 0.0232(11) -0.0041(6) -0.0015(6) 0.0119(7)
O7 0.0174(7) 0.0103(8) 0.0100(8) -0.0035(6) 0.0001(6) -0.0004(6)
O2 0.0123(7) 0.0127(8) 0.0096(8) 0.0020(6) -0.0005(6) -0.0022(6)
O3 0.0174(8) 0.0102(8) 0.0125(9) 0.0057(6) 0.0034(6) -0.0011(6)
O1 0.0149(7) 0.0083(7) 0.0089(8) 0.0010(5) 0.0000(6) -0.0010(6)
O8 0.0072(6) 0.0082(8) 0.0301(12) 0.0019(5) 0.0083(6) 0.0045(7)
C1 0.0153(9) 0.0131(10) 0.0072(9) 0.0020(7) 0.0024(7) 0.0001(8)
C2 0.0142(9) 0.0096(10) 0.0110(10) 0.0004(7) 0.0023(7) 0.0030(8)
O9 0.0099(6) 0.0059(7) 0.0144(9) 0.0000(5) 0.0036(6) 0.0006(6)

loop_
_atom_type_symbol
_atom_type_description
_atom_type_scat_dispersion_real
_atom_type_scat_dispersion_imag
_atom_type_scat_source
C C 0.0033 0.0016 'International Tables Vol C Tables 4.2.6.8 and 6.1.1.4'
H H 0.0000 0.0000 'International Tables Vol C Tables 4.2.6.8 and 6.1.1.4'
O O 0.0106 0.0060 'International Tables Vol C Tables 4.2.6.8 and 6.1.1.4'
U U -9.6767 9.6646 'International Tables Vol C Tables 4.2.6.8 and 6.1.1.4'
S S 0.1246 0.1234 'International Tables Vol C Tables 4.2.6.8 and 6.1.1.4'

loop_
_geom_angle_atom_site_label_1
_geom_angle_atom_site_label_2
_geom_angle_atom_site_label_3
_geom_angle_site_symmetry_1
_geom_angle_site_symmetry_3
_geom_angle
_geom_angle_publ_flag
O1 U1 O2 . . 179.37(9) y
O1 U1 O6 . . 90.41(8) ?
O2 U1 O6 . . 89.23(8) ?
O1 U1 O8 . 3_755 90.97(8) ?
O2 U1 O8 . 3_755 89.45(8) ?
O6 U1 O8 . 3_755 76.06(6) ?
O1 U1 O4 . 3_655 92.52(9) ?
O2 U1 O4 . 3_655 86.88(9) ?
O6 U1 O4 . 3_655 73.50(6) ?
O8 U1 O4 3_755 3_655 149.38(6) ?
O1 U1 O5 . . 87.53(7) ?
O2 U1 O5 . . 92.48(7) ?
O6 U1 O5 . . 146.71(6) ?
O8 U1 O5 3_755 . 137.16(6) ?
O4 U1 O5 3_655 . 73.41(6) ?
O1 U1 O9 . . 92.91(8) ?
O2 U1 O9 . . 87.67(8) ?
O6 U1 O9 . . 144.79(6) ?
O8 U1 O9 3_755 . 68.85(6) ?
O4 U1 O9 3_655 . 141.19(6) ?
O5 U1 O9 . . 68.49(6) ?
O7 S2 O8 . . 112.15(13) ?
O7 S2 O6 . . 113.29(11) ?
O8 S2 O6 . . 109.22(10) ?
O7 S2 C2 . . 109.49(12) ?
O8 S2 C2 . . 106.03(12) ?
O6 S2 C2 . . 106.25(12) ?
O3 S1 O4 . . 112.44(12) ?
O3 S1 O5 . . 112.45(12) ?
O4 S1 O5 . . 109.90(11) ?
O3 S1 C1 . . 107.32(13) ?
O4 S1 C1 . . 106.30(14) ?
O5 S1 C1 . . 108.12(11) ?
S1 O5 U1 . . 144.49(11) ?
S2 O6 U1 . . 138.87(11) ?
S1 O4 U1 . 3_655 152.86(13) ?
S2 O8 U1 . 3_755 151.07(12) ?
S1 C1 H2 . . 109.5 ?
S1 C1 H1 . . 109.5 ?
H2 C1 H1 . . 109.5 ?
S1 C1 H3 . . 109.5 ?
H2 C1 H3 . . 109.5 ?
H1 C1 H3 . . 109.5 ?
S2 C2 H6 . . 109.5 ?
S2 C2 H4 . . 109.5 ?
H6 C2 H4 . . 109.5 ?
S2 C2 H5 . . 109.5 ?
H6 C2 H5 . . 109.5 ?
H4 C2 H5 . . 109.5 ?
U1 O9 H8 . . 118(3) ?
U1 O9 H7 . . 121(5) ?
H8 O9 H7 . . 110(6) ?

loop_
_geom_bond_atom_site_label_1
_geom_bond_atom_site_label_2
_geom_bond_site_symmetry_2
_geom_bond_distance
_geom_bond_publ_flag
U1 O1 . 1.7570(19) y
U1 O2 . 1.760(2) y
U1 O6 . 2.3772(17) y
U1 O8 3_755 2.3804(17) y
U1 O4 3_655 2.3806(19) y
U1 O5 . 2.3857(15) y
U1 O9 . 2.4670(19) y
S2 O7 . 1.436(2) ?
S2 O8 . 1.4733(16) ?
S2 O6 . 1.4789(19) ?
S2 C2 . 1.749(3) ?
S1 O3 . 1.439(2) ?
S1 O4 . 1.4677(19) ?
S1 O5 . 1.4712(18) ?
S1 C1 . 1.749(3) ?
C1 H2 . 0.9800 ?
C1 H1 . 0.9800 ?
C1 H3 . 0.9800 ?
C2 H6 . 0.9800 ?
C2 H4 . 0.9800 ?
C2 H5 . 0.9800 ?
O9 H8 . 0.80(4) ?
O9 H7 . 0.80(5) ?

loop_
_geom_hbond_atom_site_label_D
_geom_hbond_atom_site_label_H
_geom_hbond_atom_site_label_A
_geom_hbond_site_symmetry_A
_geom_hbond_distance_DH
_geom_hbond_distance_HA
_geom_hbond_distance_DA
_geom_hbond_angle_DHA
O9 H8 O3 3_665 0.80(4) 1.94(2) 2.717(3) 164(5)
O9 H7 O7 1_565 0.80(5) 2.09(4) 2.791(3) 145(7)
